data_7234348
loop_
_publ_author_name
'Ryo Ohtani'
'Kodai Shimayama'
'Akio Mishima'
'Masaaki Ohba'
'Ryuta Ishikawa'
'Satoshi Kawata'
'Masaaki Nakamura'
'Leonard F. Lindoy'
'Shinya Hayami'

_publ_section_title
;
 The impact of halogen ions on the guest dependent spin crossover
 behaviour and porosity of Co(ii) one-dimensional coordination polymers
 [CoX2(4'-(4-pyridyl)-2,2':6',2''-terpyridine)] (X = Cl and Br)
;
_journal_name_full 'Journal of Materials Chemistry C'
_journal_page_first 7865
_journal_page_last 7869
_journal_paper_doi 10.1039/C5TC00864F
_journal_volume 3
_journal_year 2015
_chemical_formula_moiety 'C20 H16 Cl2 Co N4 O2'
_chemical_formula_sum 'C20 H16 Cl2 Co N4 O2'
_chemical_formula_weight 474.21
_space_group_crystal_system monoclinic
_space_group_IT_number 13
_space_group_name_Hall '-P 2yac'
_space_group_name_H-M_alt 'P 1 2/n 1'
_atom_sites_solution_hydrogens geom
_atom_sites_solution_primary direct
_atom_sites_solution_secondary difmap
_cell_angle_alpha 90.0000
_cell_angle_beta 112.828(9)
_cell_angle_gamma 90.0000
_cell_formula_units_Z 2
_cell_length_a 8.8298(6)
_cell_length_b 11.2957(8)
_cell_length_c 10.6572(7)
_cell_measurement_reflns_used 10557
_cell_measurement_temperature 100
_cell_measurement_theta_max 27.50
_cell_measurement_theta_min 1.80
_cell_volume 979.68(13)
_computing_cell_refinement 'CrystalClear-SM Expert 2.1 b32'
_computing_data_collection 'CrystalClear-SM Expert 2.1 b32 (Rigaku, 2014)'
_computing_data_reduction 'CrystalClear-SM Expert 2.1 b32'
_computing_molecular_graphics 'CrystalStructure 4.1'
_computing_publication_material 'CrystalStructure 4.1 (Rigaku, 2014)'
_computing_structure_refinement 'SHELXL2013 (Sheldrick, 2008)'
_computing_structure_solution 'SIR2004 (Burla, et al., 2005)'
_diffrn_ambient_temperature 100
_diffrn_detector_area_resol_mean 5.814
_diffrn_measured_fraction_theta_full 0.997
_diffrn_measured_fraction_theta_max 0.997
_diffrn_measurement_device_type 'Rigaku XtaLAB P200'
_diffrn_measurement_method \w
_diffrn_radiation_type 'Mo K\a'
_diffrn_radiation_wavelength 0.71075
_diffrn_reflns_av_R_equivalents 0.0395
_diffrn_reflns_Laue_measured_fraction_full 0.997
_diffrn_reflns_Laue_measured_fraction_max 0.997
_diffrn_reflns_limit_h_max 11
_diffrn_reflns_limit_h_min -11
_diffrn_reflns_limit_k_max 14
_diffrn_reflns_limit_k_min -14
_diffrn_reflns_limit_l_max 13
_diffrn_reflns_limit_l_min -13
_diffrn_reflns_number 10587
_diffrn_reflns_point_group_measured_fraction_full 0.997
_diffrn_reflns_point_group_measured_fraction_max 0.997
_diffrn_reflns_theta_full 25.242
_diffrn_reflns_theta_max 27.473
_diffrn_reflns_theta_min 1.803
_diffrn_standards_interval_count .
_diffrn_standards_number 0
_exptl_absorpt_coefficient_mu 1.174
_exptl_absorpt_correction_T_max 0.977
_exptl_absorpt_correction_T_min 0.839
_exptl_absorpt_correction_type multi-scan
_exptl_absorpt_process_details 'REQAB (Rigaku, 1998)'
_exptl_crystal_colour yellow
_exptl_crystal_density_diffrn 1.607
_exptl_crystal_density_method 'not measured'
_exptl_crystal_description platelet
_exptl_crystal_F_000 482.00
_exptl_crystal_size_max 0.080
_exptl_crystal_size_mid 0.040
_exptl_crystal_size_min 0.020
_refine_diff_density_max 0.73
_refine_diff_density_min -0.28
_refine_ls_extinction_method none
_refine_ls_goodness_of_fit_ref 1.053
_refine_ls_hydrogen_treatment constr
_refine_ls_number_parameters 152
_refine_ls_number_reflns 2252
_refine_ls_number_restraints 0
_refine_ls_R_factor_all 0.0515
_refine_ls_R_factor_gt 0.0344
_refine_ls_shift/su_max 0.000
_refine_ls_structure_factor_coef Fsqd
_refine_ls_weighting_details 'w = 1/[\s^2^(Fo^2^)+(0.0844P)^2^+0.0000P] where P=(Fo^2^+2Fc^2^)/3'
_refine_ls_weighting_scheme calc
_refine_ls_wR_factor_gt 0.1103
_refine_ls_wR_factor_ref 0.1274
_reflns_number_gt 1648
_reflns_number_total 2252
_reflns_threshold_expression F^2^>2.0\s(F^2^)
_cod_data_source_file J-Mater-Chem-C-2015-3-7865.cif
_cod_data_source_block SX437b-01
_cod_database_code 7234348
_shelxl_res_file
;

    shelxl.res created by SHELXL-2014/7

TITL SX437b-01
CELL  0.71075 8.82980 11.29570 10.65720 90.00000 112.82800 90.00000
ZERR  2 0.00060 0.00080 0.00070 0.00000 0.00900 0.00000
LATT 1
SYMM .50-X,    +Y, .50-Z
SFAC H CO N O CL C
UNIT 32 2 8 4 4 40
L.S. 10
FMAP 2
PLAN -50
WPDB -2
HTAB
BOND $H
CONF
LIST 4
TEMP -173.0
ACTA
SIZE 0.080 0.040 0.020
WGHT    0.084400
FVAR       0.22790
CO1   2    0.750000    0.250191    0.250000    10.50000    0.01353    0.00863 =
         0.02554    0.00000    0.00416    0.00000
CL1   5    0.729326    0.247673    0.472838    11.00000    0.02206    0.01637 =
         0.02689   -0.00501    0.00773   -0.00187
O1    4    0.659841    0.023622    0.606881    11.00000    0.05109    0.02877 =
         0.06211    0.00232    0.03075    0.00026
N1    3    1.008711    0.297292    0.341216    11.00000    0.01566    0.01210 =
         0.02673   -0.00027    0.00503    0.00000
N2    3    0.750000    0.434211    0.250000    10.50000    0.01496    0.00986 =
         0.02076    0.00000    0.00549    0.00000
N3    3    0.750000    1.060593    0.250000    10.50000    0.01509    0.01199 =
         0.02112    0.00000    0.00529    0.00000
C1    6    1.138023    0.222681    0.381326    11.00000    0.01963    0.01362 =
         0.03283    0.00099    0.00621    0.00202
AFIX  43
H1    1    1.117009    0.140015    0.377984    11.00000   -1.20000
AFIX   0
C2    6    1.299037    0.259967    0.426906    11.00000    0.01678    0.01676 =
         0.02321   -0.00042    0.00391    0.00317
AFIX  43
H2    1    1.386566    0.204371    0.452529    11.00000   -1.20000
AFIX   0
C3    6    1.330177    0.380724    0.434456    11.00000    0.01343    0.01873 =
         0.02542   -0.00160    0.00478   -0.00119
AFIX  43
H3    1    1.439875    0.409241    0.465793    11.00000   -1.20000
AFIX   0
C4    6    1.199362    0.459274    0.395741    11.00000    0.01983    0.01402 =
         0.02382   -0.00168    0.00598   -0.00154
AFIX  43
H4    1    1.218308    0.542262    0.401770    11.00000   -1.20000
AFIX   0
C5    6    1.040507    0.415050    0.348104    11.00000    0.01566    0.01342 =
         0.01727   -0.00006    0.00458    0.00062
C6    6    0.750000    0.679193    0.250000    10.50000    0.01889    0.01105 =
         0.01648    0.00000    0.00751    0.00000
C7    6    0.898037    0.616004    0.301161    11.00000    0.01492    0.01368 =
         0.01875   -0.00139    0.00525   -0.00270
AFIX  43
H7    1    1.000226    0.656565    0.336952    11.00000   -1.20000
AFIX   0
C8    6    0.892993    0.492647    0.298711    11.00000    0.01377    0.01553 =
         0.01513   -0.00014    0.00318   -0.00031
C9    6    0.750000    0.810660    0.250000    10.50000    0.01492    0.01446 =
         0.01389    0.00000    0.00300    0.00000
C10   6    0.870282    0.875138    0.225044    10.80000    0.01517    0.01261 =
         0.01703    0.00099    0.00412   -0.00081
C11   6    0.869893    0.875668    0.352275    10.20000    0.02051    0.02050 =
         0.02216   -0.00004    0.00594   -0.00169
C12   6    0.863295    0.997730    0.221804    10.80000    0.01934    0.01156 =
         0.01983   -0.00109    0.00710    0.00110
C13   6    0.861235    1.000001    0.351534    10.20000    0.02320    0.01413 =
         0.02859   -0.00583    0.01092    0.00095
HKLF 4
 
REM  SX437b-01
REM R1 =  0.0344 for    1648 Fo > 4sig(Fo)  and  0.0515 for all    2252 data
REM    152 parameters refined using      0 restraints
 
END  
     
WGHT      0.0844      0.0000 

REM Instructions for potential hydrogen bonds
EQIV $1 x+1, y, z
HTAB C2 Cl1_$1
EQIV $2 -x+2, -y, -z+1
HTAB C2 O1_$2
EQIV $3 -x+2, -y+1, -z+1
HTAB C4 Cl1_$3
HTAB C7 Cl1_$3

REM Highest difference peak  0.731,  deepest hole -0.280,  1-sigma level  0.098
Q1    1   0.9358  1.0439  0.1963  11.00000  0.05    0.73
Q2    1   0.7500  0.0429  0.7500  10.50000  0.05    0.70
Q3    1   0.9493  0.8400  0.2066  11.00000  0.05    0.68
Q4    1   0.7000  0.0949  0.5798  11.00000  0.05    0.55
Q5    1   0.5531  0.0011  0.5212  11.00000  0.05    0.47
Q6    1   0.8133  1.0267  0.2256  11.00000  0.05    0.36
Q7    1   0.8238  0.8451  0.2456  11.00000  0.05    0.35
Q8    1   0.7500  0.7480  0.2500  10.50000  0.05    0.34
Q9    1   1.0917  0.9408  0.1512  11.00000  0.05    0.31
Q10   1   0.8113  0.6565  0.2495  11.00000  0.05    0.30
Q11   1   0.8600  0.9347  0.1961  11.00000  0.05    0.30
Q12   1   0.7131  0.1961  0.5245  11.00000  0.05    0.26
Q13   1   0.9194  1.0627  0.4223  11.00000  0.05    0.26
Q14   1   0.7693  0.1616  0.4863  11.00000  0.05    0.26
Q15   1   1.0857  0.2581  0.3517  11.00000  0.05    0.25
Q16   1   0.7917  0.2442  0.1804  11.00000  0.05    0.25
Q17   1   0.7500  0.1463  0.2500  10.50000  0.05    0.24
Q18   1   0.8279  0.2508  0.5322  11.00000  0.05    0.24
Q19   1   1.2212  0.2457  0.3689  11.00000  0.05    0.23
Q20   1   0.7901  0.2449  0.3990  11.00000  0.05    0.23
Q21   1   0.8169  0.4674  0.2710  11.00000  0.05    0.23
Q22   1   0.7984  1.0373  0.4051  11.00000  0.05    0.22
Q23   1   0.9776  0.8528  0.4342  11.00000  0.05    0.21
Q24   1   1.2577  0.4227  0.3854  11.00000  0.05    0.21
Q25   1   0.0835  0.9027  0.9407  11.00000  0.05    0.21
Q26   1   1.3122  0.3191  0.4178  11.00000  0.05    0.20
Q27   1   0.8912  0.5682  0.2648  11.00000  0.05    0.20
Q28   1   1.0427  0.3593  0.3755  11.00000  0.05    0.20
Q29   1   0.7373  0.9632 -0.0016  11.00000  0.05    0.19
Q30   1   0.9689  0.4519  0.3231  11.00000  0.05    0.19
Q31   1   0.8930  0.5573  0.3324  11.00000  0.05    0.18
Q32   1   0.7198  0.9618 -0.0789  11.00000  0.05    0.18
Q33   1   0.8634  1.1143  0.4661  11.00000  0.05    0.18
Q34   1   0.9400  0.2647  0.3198  11.00000  0.05    0.18
Q35   1   0.7500  0.3701  0.2500  10.50000  0.05    0.18
Q36   1   0.7816  0.1021  0.3155  11.00000  0.05    0.17
Q37   1   0.6110  0.9891 -0.0735  11.00000  0.05    0.17
Q38   1   0.7436  0.9240  0.0833  11.00000  0.05    0.17
Q39   1   0.0692  0.1179  0.1118  11.00000  0.05    0.17
Q40   1   1.1370  0.1022  0.4596  11.00000  0.05    0.17
Q41   1   0.6203  1.0270 -0.1642  11.00000  0.05    0.17
Q42   1   1.0198  0.1387  0.4419  11.00000  0.05    0.17
Q43   1   0.8128  0.1746  0.5971  11.00000  0.05    0.17
Q44   1   1.0434  0.8464  0.1010  11.00000  0.05    0.16
Q45   1   1.0110  0.8747  0.1430  11.00000  0.05    0.16
Q46   1   0.8432  1.0216  0.4854  11.00000  0.05    0.16
Q47   1   0.6530 -0.0420  0.6805  11.00000  0.05    0.16
Q48   1   0.5635  1.0786 -0.2419  11.00000  0.05    0.16
Q49   1   0.8249  0.2633  0.3603  11.00000  0.05    0.16
Q50   1   0.8506  0.1650  0.3935  11.00000  0.05    0.15
;

loop_
_symmetry_equiv_pos_site_id
_space_group_symop_operation_xyz
1 +X,+Y,+Z
2 1/2-X,+Y,1/2-Z
3 -X,-Y,-Z
4 1/2+X,-Y,1/2+Z

loop_
_atom_site_label
_atom_site_type_symbol
_atom_site_fract_x
_atom_site_fract_y
_atom_site_fract_z
_atom_site_U_iso_or_equiv
_atom_site_adp_type
_atom_site_occupancy
_atom_site_site_symmetry_multiplicity
_atom_site_calc_flag
_atom_site_refinement_flags
_atom_site_disorder_assembly
_atom_site_disorder_group
Co1 Co 0.75 0.25019(3) 0.25 0.01694(17) Uani 1 2 d . . .
Cl1 Cl 0.72933(8) 0.24767(4) 0.47284(6) 0.02231(19) Uani 1 4 d . . .
O1 O 0.6598(3) 0.02362(19) 0.6069(3) 0.0446(6) Uani 1 4 d . . .
N1 N 1.0087(3) 0.29729(17) 0.3412(2) 0.0191(4) Uani 1 4 d . . .
N2 N 0.75 0.4342(2) 0.25 0.0156(5) Uani 1 2 d . . .
N3 N 0.75 1.0606(2) 0.25 0.0166(6) Uani 1 2 d . . .
C1 C 1.1380(3) 0.2227(2) 0.3813(3) 0.0232(5) Uani 1 4 d . . .
C2 C 1.2990(3) 0.25997(19) 0.4269(3) 0.0201(5) Uani 1 4 d . . .
C3 C 1.3302(3) 0.3807(2) 0.4345(3) 0.0200(5) Uani 1 4 d . . .
C4 C 1.1994(3) 0.4593(2) 0.3957(3) 0.0200(5) Uani 1 4 d . . .
C5 C 1.0405(3) 0.41505(19) 0.3481(2) 0.0160(5) Uani 1 4 d . . .
C6 C 0.75 0.6792(3) 0.25 0.0153(6) Uani 1 2 d . . .
C7 C 0.8980(3) 0.6160(2) 0.3012(2) 0.0162(5) Uani 1 4 d . . .
C8 C 0.8930(3) 0.49265(19) 0.2987(2) 0.0155(5) Uani 1 4 d . . .
C9 C 0.75 0.8107(3) 0.25 0.0152(6) Uani 1 2 d . . .
C10 C 0.8703(4) 0.8751(2) 0.2250(3) 0.0156(6) Uani 0.8 4 d . . .
C11 C 0.8699(15) 0.8757(11) 0.3523(13) 0.022(2) Uani 0.2 4 d . . .
C12 C 0.8633(4) 0.9977(2) 0.2218(3) 0.0171(6) Uani 0.8 4 d . . .
C13 C 0.8612(16) 1.0000(10) 0.3515(13) 0.022(3) Uani 0.2 4 d . . .
H1 H 1.11701 0.14001 0.37798 0.0279 Uiso 1 4 calc R . .
H2 H 1.38657 0.20437 0.45253 0.0241 Uiso 1 4 calc R . .
H3 H 1.43988 0.40924 0.46579 0.0240 Uiso 1 4 calc R . .
H4 H 1.21831 0.54226 0.40177 0.0240 Uiso 1 4 calc R . .
H7 H 1.00023 0.65656 0.33695 0.0194 Uiso 1 4 calc R . .

loop_
_atom_site_aniso_label
_atom_site_aniso_U_11
_atom_site_aniso_U_22
_atom_site_aniso_U_33
_atom_site_aniso_U_12
_atom_site_aniso_U_13
_atom_site_aniso_U_23
Co1 0.0135(3) 0.0086(3) 0.0255(3) 0.0000 0.0042(2) 0.0000
Cl1 0.0221(4) 0.0164(4) 0.0269(4) -0.0019(2) 0.0077(3) -0.0050(2)
O1 0.0511(15) 0.0288(11) 0.0621(16) 0.0003(10) 0.0308(12) 0.0023(10)
N1 0.0157(11) 0.0121(10) 0.0267(11) 0.0000(8) 0.0050(9) -0.0003(8)
N2 0.0150(13) 0.0099(12) 0.0208(14) 0.0000 0.0055(11) 0.0000
N3 0.0151(14) 0.0120(13) 0.0211(14) 0.0000 0.0053(11) 0.0000
C1 0.0196(13) 0.0136(11) 0.0328(14) 0.0020(10) 0.0062(11) 0.0010(10)
C2 0.0168(12) 0.0168(12) 0.0232(13) 0.0032(9) 0.0039(10) -0.0004(9)
C3 0.0134(11) 0.0187(12) 0.0254(12) -0.0012(9) 0.0048(9) -0.0016(10)
C4 0.0198(13) 0.0140(11) 0.0238(12) -0.0015(9) 0.0060(10) -0.0017(10)
C5 0.0157(11) 0.0134(11) 0.0173(11) 0.0006(8) 0.0046(9) -0.0001(9)
C6 0.0189(17) 0.0111(14) 0.0165(16) 0.0000 0.0075(13) 0.0000
C7 0.0149(11) 0.0137(10) 0.0187(11) -0.0027(9) 0.0053(9) -0.0014(9)
C8 0.0138(12) 0.0155(11) 0.0151(11) -0.0003(9) 0.0032(9) -0.0001(9)
C9 0.0149(16) 0.0145(16) 0.0139(15) 0.0000 0.0030(13) 0.0000
C10 0.0152(14) 0.0126(13) 0.0170(14) -0.0008(11) 0.0041(11) 0.0010(11)
C11 0.021(6) 0.021(6) 0.022(6) -0.002(5) 0.006(5) -0.000(5)
C12 0.0193(15) 0.0116(13) 0.0198(15) 0.0011(11) 0.0071(12) -0.0011(11)
C13 0.023(7) 0.014(6) 0.029(7) 0.001(5) 0.011(6) -0.006(5)

loop_
_atom_type_symbol
_atom_type_description
_atom_type_scat_dispersion_real
_atom_type_scat_dispersion_imag
_atom_type_scat_source
H H 0.0000 0.0000
;
International Tables for Crystallography
(Vol. C, Table 6.1.1.4)
;
Co Co 0.3494 0.9721
;
International Tables for Crystallography
(Vol. C, Tables 4.2.6.8 and 6.1.1.4)
;
N N 0.0061 0.0033
;
International Tables for Crystallography
(Vol. C, Tables 4.2.6.8 and 6.1.1.4)
;
O O 0.0106 0.0060
;
International Tables for Crystallography
(Vol. C, Tables 4.2.6.8 and 6.1.1.4)
;
Cl Cl 0.1484 0.1585
;
International Tables for Crystallography
(Vol. C, Tables 4.2.6.8 and 6.1.1.4)
;
C C 0.0033 0.0016
;
International Tables for Crystallography
(Vol. C, Tables 4.2.6.8 and 6.1.1.4)
;

loop_
_geom_angle_atom_site_label_1
_geom_angle_atom_site_label_2
_geom_angle_atom_site_label_3
_geom_angle
_geom_angle_publ_flag
_geom_angle_site_symmetry_1
_geom_angle_site_symmetry_2
_geom_angle_site_symmetry_3
Cl1 Co1 Cl1 178.67(2) yes . . 2_655
Cl1 Co1 N1 91.71(7) yes . . .
Cl1 Co1 N1 88.61(7) yes . . 2_655
Cl1 Co1 N2 90.665(13) yes . . .
Cl1 Co1 N3 89.335(13) yes . . 1_545
Cl1 Co1 N1 88.61(7) yes 2_655 . .
Cl1 Co1 N1 91.71(7) yes 2_655 . 2_655
Cl1 Co1 N2 90.665(13) yes 2_655 . .
Cl1 Co1 N3 89.335(13) yes 2_655 . 1_545
N1 Co1 N1 151.66(7) yes . . 2_655
N1 Co1 N2 75.83(5) yes . . .
N1 Co1 N3 104.17(5) yes . . 1_545
N1 Co1 N2 75.83(5) yes 2_655 . .
N1 Co1 N3 104.17(5) yes 2_655 . 1_545
N2 Co1 N3 180.000 yes . . 1_545
Co1 N1 C1 127.06(16) yes . . .
Co1 N1 C5 115.09(15) yes . . .
C1 N1 C5 117.6(2) yes . . .
Co1 N2 C8 119.56(13) yes . . .
Co1 N2 C8 119.56(13) yes . . 2_655
C8 N2 C8 120.9(2) yes . . 2_655
Co1 N3 C12 121.68(15) yes 1_565 . .
Co1 N3 C12 121.68(15) yes 1_565 . 2_655
Co1 N3 C13 120.9(5) yes 1_565 . .
Co1 N3 C13 120.9(5) yes 1_565 . 2_655
C12 N3 C12 116.6(2) yes . . 2_655
C12 N3 C13 62.3(7) yes . . .
C12 N3 C13 85.7(7) yes . . 2_655
C12 N3 C13 85.7(7) yes 2_655 . .
C12 N3 C13 62.3(7) yes 2_655 . 2_655
C13 N3 C13 118.3(7) yes . . 2_655
N1 C1 C2 123.5(2) yes . . .
C1 C2 C3 118.4(2) yes . . .
C2 C3 C4 119.2(2) yes . . .
C3 C4 C5 119.1(2) yes . . .
N1 C5 C4 122.2(2) yes . . .
N1 C5 C8 115.1(2) yes . . .
C4 C5 C8 122.7(2) yes . . .
C7 C6 C7 118.7(3) yes . . 2_655
C7 C6 C9 120.64(15) yes . . .
C7 C6 C9 120.64(15) yes 2_655 . .
C6 C7 C8 118.9(2) yes . . .
N2 C8 C5 114.31(19) yes . . .
N2 C8 C7 121.3(2) yes . . .
C5 C8 C7 124.4(2) yes . . .
C6 C9 C10 121.44(17) yes . . .
C6 C9 C10 121.44(17) yes . . 2_655
C6 C9 C11 121.7(5) yes . . .
C6 C9 C11 121.7(5) yes . . 2_655
C10 C9 C10 117.1(3) yes . . 2_655
C10 C9 C11 58.2(6) yes . . .
C10 C9 C11 88.8(6) yes . . 2_655
C10 C9 C11 88.8(6) yes 2_655 . .
C10 C9 C11 58.2(6) yes 2_655 . 2_655
C11 C9 C11 116.6(7) yes . . 2_655
C9 C10 C11 61.0(5) yes . . .
C9 C10 C11 45.6(4) yes . . 2_655
C9 C10 C12 119.7(3) yes . . .
C9 C10 C13 90.4(5) yes . . .
C11 C10 C11 89.9(7) yes . . 2_655
C11 C10 C12 90.2(6) yes . . .
C11 C10 C13 45.4(7) yes . . .
C11 C10 C12 87.5(4) yes 2_655 . .
C11 C10 C13 87.8(6) yes 2_655 . .
C12 C10 C13 44.8(4) yes . . .
C9 C11 C10 60.9(5) yes . . .
C9 C11 C10 45.6(4) yes . . 2_655
C9 C11 C12 90.6(6) yes . . .
C9 C11 C13 119.8(9) yes . . .
C10 C11 C10 90.1(6) yes . . 2_655
C10 C11 C12 45.5(4) yes . . .
C10 C11 C13 91.1(10) yes . . .
C10 C11 C12 88.5(5) yes 2_655 . .
C10 C11 C13 87.3(8) yes 2_655 . .
C12 C11 C13 45.6(7) yes . . .
N3 C12 C10 123.3(3) yes . . .
N3 C12 C11 91.9(5) yes . . .
N3 C12 C13 58.2(5) yes . . .
N3 C12 C13 46.7(4) yes . . 2_655
C10 C12 C11 44.3(4) yes . . .
C10 C12 C13 90.6(5) yes . . .
C10 C12 C13 93.2(4) yes . . 2_655
C11 C12 C13 46.3(6) yes . . .
C11 C12 C13 92.4(6) yes . . 2_655
C13 C12 C13 89.7(7) yes . . 2_655
N3 C13 C10 91.4(7) yes . . .
N3 C13 C11 122.6(9) yes . . .
N3 C13 C12 59.5(6) yes . . .
N3 C13 C12 47.6(4) yes . . 2_655
C10 C13 C11 43.4(7) yes . . .
C10 C13 C12 44.6(4) yes . . .
C10 C13 C12 91.3(5) yes . . 2_655
C11 C13 C12 88.0(10) yes . . .
C11 C13 C12 92.1(8) yes . . 2_655
C12 C13 C12 90.3(6) yes . . 2_655

loop_
_geom_bond_atom_site_label_1
_geom_bond_atom_site_label_2
_geom_bond_distance
_geom_bond_publ_flag
_geom_bond_site_symmetry_1
_geom_bond_site_symmetry_2
Co1 Cl1 2.4516(7) yes . .
Co1 Cl1 2.4516(7) yes . 2_655
Co1 N1 2.173(2) yes . .
Co1 N1 2.173(2) yes . 2_655
Co1 N2 2.079(2) yes . .
Co1 N3 2.142(2) yes . 1_545
N1 C1 1.348(3) yes . .
N1 C5 1.356(3) yes . .
N2 C8 1.338(2) yes . .
N2 C8 1.338(2) yes . 2_655
N3 C12 1.352(4) yes . .
N3 C12 1.352(4) yes . 2_655
N3 C13 1.334(11) yes . .
N3 C13 1.334(11) yes . 2_655
C1 C2 1.378(4) yes . .
C2 C3 1.388(3) yes . .
C3 C4 1.386(3) yes . .
C4 C5 1.386(3) yes . .
C5 C8 1.487(3) yes . .
C6 C7 1.401(3) yes . .
C6 C7 1.401(3) yes . 2_655
C6 C9 1.485(5) yes . .
C7 C8 1.394(3) yes . .
C9 C10 1.396(4) yes . .
C9 C10 1.396(4) yes . 2_655
C9 C11 1.397(11) yes . .
C9 C11 1.397(11) yes . 2_655
C10 C11 1.357(15) yes . .
C10 C11 1.955(13) yes . 2_655
C10 C12 1.386(4) yes . .
C10 C13 1.974(14) yes . .
C11 C12 1.943(14) yes . .
C11 C13 1.406(17) yes . .
C12 C13 1.390(16) yes . .
C12 C13 1.827(13) yes . 2_655
